data_1515898
loop_
_publ_author_name
'Huang, Changfeng'
'Huang, Yiwei'
'Akhmedov, Novruz G.'
'Popp, Brian V.'
'Petersen, Jeffrey L.'
'Wang, Kung K.'

_publ_section_title
;
 Functionalized Carbon Nanohoops: Synthesis and Structure of a
 [9]Cycloparaphenylene Bearing Three 5,8-Dimethoxynaphth-1,4-diyl Units.
;
_journal_issue 10
_journal_name_full 'Organic letters'
_journal_page_first 2672
_journal_page_last 2675
_journal_paper_doi 10.1021/ol500904x
_journal_volume 16
_journal_year 2014
_chemical_formula_sum 'C24 H20 Br2 O2'
_chemical_formula_weight 500.22
_chemical_name_systematic
; 
 ? 
;
_space_group_IT_number 14
_symmetry_cell_setting monoclinic
_symmetry_space_group_name_Hall '-P 2yn'
_symmetry_space_group_name_H-M 'P 1 21/n 1'
_atom_sites_solution_hydrogens geom
_atom_sites_solution_primary direct
_atom_sites_solution_secondary difmap
_audit_creation_method SHELXL-97
_cell_angle_alpha 90.00
_cell_angle_beta 90.629(2)
_cell_angle_gamma 90.00
_cell_formula_units_Z 4
_cell_length_a 12.0856(11)
_cell_length_b 7.4117(7)
_cell_length_c 23.495(2)
_cell_measurement_reflns_used 6662
_cell_measurement_temperature 293(2)
_cell_measurement_theta_max 27.42
_cell_measurement_theta_min 2.88
_cell_volume 2104.4(3)
_computing_structure_refinement 'SHELXL-97 (Sheldrick, 1997)'
_computing_structure_solution 'SHELXS-97 (Sheldrick, 1990)'
_diffrn_ambient_temperature 293(2)
_diffrn_measured_fraction_theta_full 0.993
_diffrn_measured_fraction_theta_max 0.993
_diffrn_radiation_monochromator graphite
_diffrn_radiation_source 'fine-focus sealed tube'
_diffrn_radiation_type MoK\a
_diffrn_radiation_wavelength 0.71073
_diffrn_reflns_av_R_equivalents 0.0346
_diffrn_reflns_av_sigmaI/netI 0.0404
_diffrn_reflns_limit_h_max 15
_diffrn_reflns_limit_h_min -15
_diffrn_reflns_limit_k_max 9
_diffrn_reflns_limit_k_min -9
_diffrn_reflns_limit_l_max 30
_diffrn_reflns_limit_l_min -30
_diffrn_reflns_number 14457
_diffrn_reflns_theta_full 27.52
_diffrn_reflns_theta_max 27.52
_diffrn_reflns_theta_min 2.88
_diffrn_standards_decay_% none
_exptl_absorpt_coefficient_mu 3.869
_exptl_absorpt_correction_T_max 0.390
_exptl_absorpt_correction_T_min 0.248
_exptl_absorpt_correction_type multi-scan
_exptl_absorpt_process_details SADABS
_exptl_crystal_colour colorless
_exptl_crystal_density_diffrn 1.579
_exptl_crystal_density_method 'not measured'
_exptl_crystal_description block
_exptl_crystal_F_000 1000
_exptl_crystal_size_max 0.50
_exptl_crystal_size_mid 0.38
_exptl_crystal_size_min 0.30
_refine_diff_density_max 0.734
_refine_diff_density_min -0.574
_refine_diff_density_rms 0.063
_refine_ls_extinction_method none
_refine_ls_goodness_of_fit_ref 1.030
_refine_ls_hydrogen_treatment riding
_refine_ls_matrix_type full
_refine_ls_number_parameters 255
_refine_ls_number_reflns 4816
_refine_ls_number_restraints 0
_refine_ls_restrained_S_all 1.030
_refine_ls_R_factor_all 0.0550
_refine_ls_R_factor_gt 0.0380
_refine_ls_shift/su_max 0.000
_refine_ls_shift/su_mean 0.000
_refine_ls_structure_factor_coef Fsqd
_refine_ls_weighting_details 'calc w=1/[\s^2^(Fo^2^)+(0.0552P)^2^+0.2842P] where P=(Fo^2^+2Fc^2^)/3'
_refine_ls_weighting_scheme calc
_refine_ls_wR_factor_gt 0.1003
_refine_ls_wR_factor_ref 0.1082
_reflns_number_gt 3549
_reflns_number_total 4816
_reflns_threshold_expression >2sigma(I)
_cod_data_source_file ol500904x_si_002.cif
_cod_data_source_block yih1ccd
_cod_depositor_comments
;Adding full bibliography for 1515898--1515900.cif.

The following automatic conversions were performed:

'_exptl_absorpt_correction_type' value 'multi-scans' was replaced
with the value 'multi-scan' as specified in the replacement file
'src/cod-tools/trunk/data/replacement-values/replacement_values.lst'.

Automatic conversion script
Id: cif_fix_values 5376 2017-05-30 11:51:03Z andrius 
;
_cod_original_cell_volume 2104.5(3)
_cod_original_sg_symbol_H-M P21/n
_cod_database_code 1515898

loop_
_symmetry_equiv_pos_as_xyz
'x, y, z'
'-x+1/2, y+1/2, -z+1/2'
'-x, -y, -z'
'x-1/2, -y-1/2, z-1/2'

loop_
_atom_site_label
_atom_site_type_symbol
_atom_site_fract_x
_atom_site_fract_y
_atom_site_fract_z
_atom_site_U_iso_or_equiv
_atom_site_adp_type
_atom_site_occupancy
_atom_site_symmetry_multiplicity
_atom_site_calc_flag
_atom_site_refinement_flags
Br1 Br 0.40181(3) -0.09238(4) 0.060330(14) 0.07467(13) Uani 1 1 d .
Br2 Br 0.72627(3) -0.11971(5) 0.477082(16) 0.09377(15) Uani 1 1 d .
O1 O 0.33881(13) 0.6531(3) 0.18853(8) 0.0639(5) Uani 1 1 d .
O2 O 0.49131(15) 0.6410(3) 0.41022(8) 0.0678(5) Uani 1 1 d .
C1 C 0.48014(17) 0.6028(3) 0.25619(10) 0.0447(5) Uani 1 1 d .
C2 C 0.36881(18) 0.6515(3) 0.24500(11) 0.0503(5) Uani 1 1 d .
C3 C 0.29918(19) 0.6960(3) 0.28888(12) 0.0595(6) Uani 1 1 d .
H3 H 0.2264 0.7291 0.2810 0.071 Uiso 1 1 calc R
C4 C 0.3372(2) 0.6914(3) 0.34456(12) 0.0612(6) Uani 1 1 d .
H4 H 0.2894 0.7201 0.3740 0.073 Uiso 1 1 calc R
C5 C 0.44560(19) 0.6446(3) 0.35687(11) 0.0531(6) Uani 1 1 d .
C6 C 0.51845(17) 0.5998(3) 0.31219(10) 0.0455(5) Uani 1 1 d .
C7 C 0.63810(17) 0.5572(3) 0.32767(10) 0.0486(5) Uani 1 1 d .
H7 H 0.6667 0.6611 0.3491 0.058 Uiso 1 1 calc R
C8 C 0.70955(18) 0.5376(3) 0.27588(11) 0.0544(6) Uani 1 1 d .
H8 H 0.7852 0.5228 0.2819 0.065 Uiso 1 1 calc R
C9 C 0.67358(18) 0.5397(3) 0.22314(11) 0.0514(5) Uani 1 1 d .
H9 H 0.7253 0.5259 0.1944 0.062 Uiso 1 1 calc R
C10 C 0.55430(17) 0.5631(3) 0.20579(10) 0.0453(5) Uani 1 1 d .
H10 H 0.5506 0.6685 0.1806 0.054 Uiso 1 1 calc R
C11 C 0.2257(2) 0.6856(4) 0.17436(14) 0.0721(8) Uani 1 1 d .
H11A H 0.1805 0.5940 0.1912 0.108 Uiso 1 1 calc R
H11B H 0.2162 0.6829 0.1338 0.108 Uiso 1 1 calc R
H11C H 0.2042 0.8017 0.1885 0.108 Uiso 1 1 calc R
C12 C 0.4211(3) 0.6762(6) 0.45709(13) 0.0944(11) Uani 1 1 d .
H12A H 0.3876 0.7927 0.4525 0.142 Uiso 1 1 calc R
H12B H 0.4639 0.6740 0.4917 0.142 Uiso 1 1 calc R
H12C H 0.3645 0.5856 0.4587 0.142 Uiso 1 1 calc R
C13 C 0.51691(17) 0.3999(3) 0.17054(10) 0.0440(5) Uani 1 1 d .
C14 C 0.50627(18) 0.2303(3) 0.19479(10) 0.0495(5) Uani 1 1 d .
H14 H 0.5219 0.2151 0.2333 0.059 Uiso 1 1 calc R
C15 C 0.4726(2) 0.0825(3) 0.16242(11) 0.0550(6) Uani 1 1 d .
H15 H 0.4651 -0.0305 0.1791 0.066 Uiso 1 1 calc R
C16 C 0.45090(18) 0.1061(3) 0.10566(11) 0.0514(5) Uani 1 1 d .
C17 C 0.4627(2) 0.2717(4) 0.08016(11) 0.0685(7) Uani 1 1 d .
H17 H 0.4493 0.2853 0.0413 0.082 Uiso 1 1 calc R
C18 C 0.4946(2) 0.4177(3) 0.11298(11) 0.0633(7) Uani 1 1 d .
H18 H 0.5013 0.5305 0.0960 0.076 Uiso 1 1 calc R
C19 C 0.65443(17) 0.3920(3) 0.36557(10) 0.0461(5) Uani 1 1 d .
C20 C 0.58354(17) 0.2445(3) 0.36463(10) 0.0499(5) Uani 1 1 d .
H20 H 0.5205 0.2484 0.3416 0.060 Uiso 1 1 calc R
C21 C 0.6042(2) 0.0917(3) 0.39708(11) 0.0577(6) Uani 1 1 d .
H21 H 0.5558 -0.0059 0.3958 0.069 Uiso 1 1 calc R
C22 C 0.6971(2) 0.0865(4) 0.43116(11) 0.0611(6) Uani 1 1 d .
C23 C 0.7691(2) 0.2307(4) 0.43305(11) 0.0666(7) Uani 1 1 d .
H23 H 0.8320 0.2259 0.4561 0.080 Uiso 1 1 calc R
C24 C 0.7475(2) 0.3822(4) 0.40060(11) 0.0586(6) Uani 1 1 d .
H24 H 0.7961 0.4793 0.4022 0.070 Uiso 1 1 calc R

loop_
_atom_site_aniso_label
_atom_site_aniso_U_11
_atom_site_aniso_U_22
_atom_site_aniso_U_33
_atom_site_aniso_U_23
_atom_site_aniso_U_13
_atom_site_aniso_U_12
Br1 0.0831(2) 0.06113(19) 0.0797(2) -0.01900(14) -0.00384(15) -0.01084(13)
Br2 0.1134(3) 0.0832(3) 0.0843(2) 0.02061(17) -0.0174(2) 0.02430(18)
O1 0.0526(9) 0.0721(12) 0.0670(11) 0.0086(9) -0.0059(8) 0.0122(8)
O2 0.0699(11) 0.0790(13) 0.0548(10) -0.0166(9) 0.0092(9) 0.0047(9)
C1 0.0437(11) 0.0316(10) 0.0588(13) 0.0016(9) 0.0067(10) -0.0018(8)
C2 0.0463(11) 0.0376(11) 0.0670(15) 0.0051(10) 0.0033(11) 0.0021(9)
C3 0.0454(12) 0.0498(14) 0.0834(19) 0.0033(12) 0.0092(12) 0.0091(10)
C4 0.0554(13) 0.0508(14) 0.0780(18) -0.0067(12) 0.0200(13) 0.0058(10)
C5 0.0575(13) 0.0412(12) 0.0609(15) -0.0062(10) 0.0118(11) 0.0001(9)
C6 0.0435(11) 0.0344(11) 0.0587(13) -0.0029(9) 0.0062(10) -0.0030(8)
C7 0.0439(11) 0.0448(12) 0.0572(14) -0.0070(10) -0.0002(10) -0.0066(9)
C8 0.0353(10) 0.0597(14) 0.0682(16) 0.0004(12) 0.0047(10) -0.0090(9)
C9 0.0409(11) 0.0537(13) 0.0599(14) 0.0003(11) 0.0108(10) -0.0073(9)
C10 0.0472(11) 0.0379(11) 0.0510(12) 0.0034(9) 0.0051(10) -0.0024(8)
C11 0.0557(14) 0.0634(17) 0.097(2) 0.0114(15) -0.0145(14) 0.0044(12)
C12 0.107(2) 0.114(3) 0.0631(19) -0.0059(18) 0.0241(18) 0.014(2)
C13 0.0395(10) 0.0400(11) 0.0526(12) 0.0016(9) 0.0035(9) 0.0006(8)
C14 0.0581(12) 0.0417(12) 0.0488(12) 0.0031(9) 0.0017(10) 0.0040(9)
C15 0.0614(14) 0.0384(12) 0.0653(16) 0.0027(10) 0.0058(12) 0.0023(9)
C16 0.0465(12) 0.0457(13) 0.0619(15) -0.0101(10) 0.0011(10) -0.0016(9)
C17 0.0922(19) 0.0605(16) 0.0527(14) 0.0020(12) -0.0083(13) -0.0070(14)
C18 0.0866(18) 0.0472(14) 0.0559(14) 0.0082(11) -0.0040(13) -0.0073(12)
C19 0.0427(10) 0.0489(12) 0.0467(12) -0.0089(9) 0.0021(9) 0.0011(9)
C20 0.0447(11) 0.0511(13) 0.0539(13) -0.0014(10) -0.0057(10) -0.0027(9)
C21 0.0592(14) 0.0536(14) 0.0604(15) 0.0013(11) -0.0011(11) -0.0010(10)
C22 0.0707(16) 0.0637(16) 0.0489(14) 0.0001(11) -0.0022(12) 0.0181(12)
C23 0.0559(14) 0.0814(19) 0.0622(16) -0.0044(14) -0.0161(12) 0.0098(13)
C24 0.0486(12) 0.0678(17) 0.0593(14) -0.0096(12) -0.0070(11) -0.0047(11)

loop_
_atom_type_symbol
_atom_type_description
_atom_type_scat_dispersion_real
_atom_type_scat_dispersion_imag
_atom_type_scat_source
C C 0.0033 0.0016 'International Tables Vol C Tables 4.2.6.8 and 6.1.1.4'
H H 0.0000 0.0000 'International Tables Vol C Tables 4.2.6.8 and 6.1.1.4'
O O 0.0106 0.0060 'International Tables Vol C Tables 4.2.6.8 and 6.1.1.4'
Br Br -0.2901 2.4595 'International Tables Vol C Tables 4.2.6.8 and 6.1.1.4'

loop_
_geom_angle_atom_site_label_1
_geom_angle_atom_site_label_2
_geom_angle_atom_site_label_3
_geom_angle
C2 O1 C11 118.1(2)
C5 O2 C12 118.0(2)
C6 C1 C2 119.1(2)
C6 C1 C10 122.72(19)
C2 C1 C10 118.2(2)
O1 C2 C3 124.4(2)
O1 C2 C1 115.0(2)
C3 C2 C1 120.6(2)
C2 C3 C4 120.2(2)
C3 C4 C5 120.5(2)
O2 C5 C4 124.8(2)
O2 C5 C6 115.3(2)
C4 C5 C6 119.9(2)
C1 C6 C5 119.6(2)
C1 C6 C7 122.39(19)
C5 C6 C7 117.9(2)
C8 C7 C6 112.3(2)
C8 C7 C19 108.81(19)
C6 C7 C19 115.01(17)
C9 C8 C7 125.2(2)
C8 C9 C10 124.4(2)
C9 C10 C1 112.49(19)
C9 C10 C13 109.38(18)
C1 C10 C13 113.62(17)
C18 C13 C14 118.1(2)
C18 C13 C10 120.45(19)
C14 C13 C10 121.5(2)
C13 C14 C15 121.1(2)
C16 C15 C14 119.0(2)
C15 C16 C17 121.3(2)
C15 C16 Br1 120.09(18)
C17 C16 Br1 118.6(2)
C16 C17 C18 119.1(2)
C17 C18 C13 121.4(2)
C24 C19 C20 117.6(2)
C24 C19 C7 119.2(2)
C20 C19 C7 123.1(2)
C21 C20 C19 121.8(2)
C22 C21 C20 119.0(2)
C21 C22 C23 120.6(2)
C21 C22 Br2 119.9(2)
C23 C22 Br2 119.5(2)
C22 C23 C24 119.8(2)
C23 C24 C19 121.2(2)

loop_
_geom_bond_atom_site_label_1
_geom_bond_atom_site_label_2
_geom_bond_distance
Br1 C16 1.907(2)
Br2 C22 1.902(3)
O1 C2 1.372(3)
O1 C11 1.424(3)
O2 C5 1.364(3)
O2 C12 1.422(3)
C1 C6 1.390(3)
C1 C2 1.415(3)
C1 C10 1.522(3)
C2 C3 1.378(3)
C3 C4 1.382(4)
C4 C5 1.383(3)
C5 C6 1.417(3)
C6 C7 1.520(3)
C7 C8 1.507(3)
C7 C19 1.525(3)
C8 C9 1.309(3)
C9 C10 1.504(3)
C10 C13 1.531(3)
C13 C18 1.382(3)
C13 C14 1.387(3)
C14 C15 1.392(3)
C15 C16 1.368(4)
C16 C17 1.374(4)
C17 C18 1.382(4)
C19 C24 1.388(3)
C19 C20 1.389(3)
C20 C21 1.387(3)
C21 C22 1.373(4)
C22 C23 1.378(4)
C23 C24 1.380(4)
